data_7006465
loop_
_publ_author_name
'Lemma, Kelemu'
'Ellern, Arkady'
'Bakac, Andreja'

_publ_section_title
;
 Ligand effect on the kinetics of
 hydroperoxochromium(III)-oxochromium(V) transformation and the
 lifetime of chromium(V).
;
_journal_issue 1
_journal_name_full 'Dalton transactions (Cambridge, England : 2003)'
_journal_page_first 58
_journal_page_last 63
_journal_paper_doi 10.1039/b511084j
_journal_year 2006
_chemical_formula_moiety 'C16 H36 Cr N4 O2, 3(Cl O4), 4(H2 O)'
_chemical_formula_sum 'C16 H44 Cl3 Cr N4 O18'
_chemical_formula_weight 738.90
_chemical_name_systematic
;
?
;
_space_group_IT_number 14
_symmetry_cell_setting monoclinic
_symmetry_space_group_name_Hall '-P 2ybc'
_symmetry_space_group_name_H-M 'P 1 21/c 1'
_atom_sites_solution_hydrogens geom
_atom_sites_solution_primary direct
_atom_sites_solution_secondary difmap
_audit_creation_method SHELXL-97
_cell_angle_alpha 90.00
_cell_angle_beta 99.195(3)
_cell_angle_gamma 90.00
_cell_formula_units_Z 4
_cell_length_a 8.7575(15)
_cell_length_b 20.964(4)
_cell_length_c 17.009(3)
_cell_measurement_reflns_used 970
_cell_measurement_temperature 193(2)
_cell_measurement_theta_max 26.15
_cell_measurement_theta_min 2.55
_cell_volume 3082.6(10)
_computing_cell_refinement 'Bruker SMART'
_computing_data_collection 'Bruker SMART'
_computing_data_reduction 'Bruker SAINT'
_computing_molecular_graphics 'Bruker SHELXTL'
_computing_publication_material 'Bruker SHELXTL'
_computing_structure_refinement 'SHELXL-97 (Sheldrick, 1997)'
_computing_structure_solution 'SHELXS-97 (Sheldrick, 1990)'
_diffrn_ambient_temperature 193(2)
_diffrn_measured_fraction_theta_full 0.992
_diffrn_measured_fraction_theta_max 0.992
_diffrn_measurement_device_type 'CCD area detector'
_diffrn_measurement_method 'phi and omega scans'
_diffrn_radiation_monochromator graphite
_diffrn_radiation_source 'fine-focus sealed tube'
_diffrn_radiation_type MoK\a
_diffrn_radiation_wavelength 0.71073
_diffrn_reflns_av_R_equivalents 0.0856
_diffrn_reflns_av_sigmaI/netI 0.0561
_diffrn_reflns_limit_h_max 10
_diffrn_reflns_limit_h_min -10
_diffrn_reflns_limit_k_max 26
_diffrn_reflns_limit_k_min -26
_diffrn_reflns_limit_l_max 21
_diffrn_reflns_limit_l_min -21
_diffrn_reflns_number 25436
_diffrn_reflns_theta_full 26.43
_diffrn_reflns_theta_max 26.43
_diffrn_reflns_theta_min 2.29
_exptl_absorpt_coefficient_mu 0.712
_exptl_absorpt_correction_T_max 1
_exptl_absorpt_correction_T_min 0.71
_exptl_absorpt_correction_type multi-scan
_exptl_absorpt_process_details 'Bruker SADABS'
_exptl_crystal_colour rose
_exptl_crystal_density_diffrn 1.592
_exptl_crystal_density_meas ?
_exptl_crystal_density_method 'not measured'
_exptl_crystal_description prism
_exptl_crystal_F_000 1548
_exptl_crystal_size_max 0.30
_exptl_crystal_size_mid 0.10
_exptl_crystal_size_min 0.10
_refine_diff_density_max 1.936
_refine_diff_density_min -0.705
_refine_diff_density_rms 0.147
_refine_ls_extinction_method none
_refine_ls_goodness_of_fit_ref 1.052
_refine_ls_hydrogen_treatment constr
_refine_ls_matrix_type full
_refine_ls_number_parameters 385
_refine_ls_number_reflns 6284
_refine_ls_number_restraints 0
_refine_ls_restrained_S_all 1.052
_refine_ls_R_factor_all 0.1185
_refine_ls_R_factor_gt 0.0947
_refine_ls_shift/su_max 0.001
_refine_ls_shift/su_mean 0.000
_refine_ls_structure_factor_coef Fsqd
_refine_ls_weighting_details 'calc w=1/[\s^2^(Fo^2^)+(0.1413P)^2^+14.0867P] where P=(Fo^2^+2Fc^2^)/3'
_refine_ls_weighting_scheme calc
_refine_ls_wR_factor_gt 0.2620
_refine_ls_wR_factor_ref 0.2798
_reflns_number_gt 4676
_reflns_number_total 6284
_reflns_threshold_expression >2sigma(I)
_cod_data_source_file b511084j.txt
_cod_data_source_block bak09
_cod_depositor_comments
;
The following automatic conversions were performed:
'_symmetry_cell_setting' value 'Monoclinic' changed to 'monoclinic'
according to '/home/saulius/struct/CIF-dictionaries/cif_core.dic'
dictionary named 'cif_core.dic' version 2.4.1 from 2010-06-29.

Automatic conversion script
Id: cif_fix_enum 1527 2010-12-29 10:47:43Z saulius 

The following automatic conversions were performed:

'_exptl_crystal_density_meas' value 'none' was changed to '?' - the
value is perceived as not measured.

Automatic conversion script
Id: cif_fix_values 3008 2015-01-20 13:52:24Z robertas 
;
_cod_original_cell_volume 3082.5(9)
_cod_original_sg_symbol_H-M P2(1)/c
_cod_database_code 7006465

loop_
_symmetry_equiv_pos_as_xyz
'x, y, z'
'-x, y+1/2, -z+1/2'
'-x, -y, -z'
'x, -y-1/2, z-1/2'

loop_
_atom_site_label
_atom_site_type_symbol
_atom_site_fract_x
_atom_site_fract_y
_atom_site_fract_z
_atom_site_U_iso_or_equiv
_atom_site_adp_type
_atom_site_occupancy
_atom_site_symmetry_multiplicity
_atom_site_calc_flag
_atom_site_refinement_flags
_atom_site_disorder_assembly
_atom_site_disorder_group
Cr1 Cr 0.52419(9) 0.37632(3) 0.76083(4) 0.0198(3) Uani 1 1 d . . .
C1 C 0.6233(8) 0.4453(3) 0.9047(4) 0.0425(15) Uani 1 1 d . . .
H1A H 0.6785 0.4444 0.9589 0.051 Uiso 1 1 calc R . .
H1B H 0.5395 0.4758 0.9021 0.051 Uiso 1 1 calc R . .
C2 C 0.7311(9) 0.4647(4) 0.8487(4) 0.0516(18) Uani 1 1 d . . .
H2A H 0.7622 0.5087 0.8590 0.062 Uiso 1 1 calc R . .
H2B H 0.8233 0.4384 0.8582 0.062 Uiso 1 1 calc R . .
C3 C 0.7505(7) 0.4767(2) 0.7026(4) 0.0321(12) Uani 1 1 d . . .
C4 C 0.9035(6) 0.4402(3) 0.7126(4) 0.0394(14) Uani 1 1 d . . .
H4A H 0.9623 0.4495 0.7640 0.059 Uiso 1 1 calc R . .
H4B H 0.9612 0.4529 0.6718 0.059 Uiso 1 1 calc R . .
H4C H 0.8830 0.3952 0.7085 0.059 Uiso 1 1 calc R . .
C5 C 0.7833(10) 0.5480(3) 0.7072(5) 0.059(2) Uani 1 1 d . . .
H5A H 0.6875 0.5710 0.7028 0.088 Uiso 1 1 calc R . .
H5B H 0.8369 0.5602 0.6645 0.088 Uiso 1 1 calc R . .
H5C H 0.8463 0.5578 0.7573 0.088 Uiso 1 1 calc R . .
C6 C 0.6498(7) 0.4640(3) 0.6206(4) 0.0385(14) Uani 1 1 d . . .
H6A H 0.5543 0.4878 0.6191 0.046 Uiso 1 1 calc R . .
H6B H 0.7033 0.4822 0.5802 0.046 Uiso 1 1 calc R . .
C7 C 0.6063(7) 0.3952(3) 0.5958(3) 0.0360(13) Uani 1 1 d . . .
H7 H 0.6984 0.3687 0.6110 0.043 Uiso 1 1 calc R . .
C8 C 0.5593(9) 0.3899(4) 0.5061(4) 0.0542(19) Uani 1 1 d . . .
H8A H 0.5303 0.3467 0.4923 0.081 Uiso 1 1 calc R . .
H8B H 0.6448 0.4020 0.4804 0.081 Uiso 1 1 calc R . .
H8C H 0.4732 0.4176 0.4890 0.081 Uiso 1 1 calc R . .
C9 C 0.4237(7) 0.3081(3) 0.6173(3) 0.0365(13) Uani 1 1 d . . .
H9A H 0.5073 0.2774 0.6203 0.044 Uiso 1 1 calc R . .
H9B H 0.3687 0.3086 0.5631 0.044 Uiso 1 1 calc R . .
C10 C 0.3152(8) 0.2888(3) 0.6732(4) 0.0467(16) Uani 1 1 d . . .
H10A H 0.2234 0.3154 0.6641 0.056 Uiso 1 1 calc R . .
H10B H 0.2834 0.2448 0.6630 0.056 Uiso 1 1 calc R . .
C11 C 0.2976(6) 0.2772(3) 0.8195(3) 0.0309(12) Uani 1 1 d . . .
C12 C 0.4014(7) 0.2884(3) 0.9007(3) 0.0362(13) Uani 1 1 d . . .
H12A H 0.3491 0.2698 0.9413 0.043 Uiso 1 1 calc R . .
H12B H 0.4958 0.2642 0.9006 0.043 Uiso 1 1 calc R . .
C13 C 0.4483(8) 0.3558(3) 0.9274(3) 0.0420(15) Uani 1 1 d . . .
H13 H 0.3553 0.3822 0.9152 0.050 Uiso 1 1 calc R . .
C14 C 0.4997(9) 0.3594(4) 1.0167(4) 0.0549(19) Uani 1 1 d . . .
H14A H 0.5812 0.3292 1.0324 0.082 Uiso 1 1 calc R . .
H14B H 0.4138 0.3497 1.0434 0.082 Uiso 1 1 calc R . .
H14C H 0.5366 0.4016 1.0310 0.082 Uiso 1 1 calc R . .
C15 C 0.2622(9) 0.2056(3) 0.8129(5) 0.0538(19) Uani 1 1 d . . .
H15A H 0.2029 0.1966 0.7616 0.081 Uiso 1 1 calc R . .
H15B H 0.2042 0.1934 0.8538 0.081 Uiso 1 1 calc R . .
H15C H 0.3574 0.1821 0.8192 0.081 Uiso 1 1 calc R . .
C16 C 0.1469(7) 0.3140(3) 0.8120(4) 0.0372(13) Uani 1 1 d . . .
H16A H 0.1687 0.3589 0.8160 0.056 Uiso 1 1 calc R . .
H16B H 0.0916 0.3015 0.8539 0.056 Uiso 1 1 calc R . .
H16C H 0.0852 0.3051 0.7613 0.056 Uiso 1 1 calc R . .
Cl1 Cl 0.0276(2) 0.37604(8) 0.03045(11) 0.0492(5) Uani 1 1 d . . .
Cl2 Cl 0.3627(2) 0.62419(6) 0.76364(9) 0.0401(4) Uani 1 1 d . . .
Cl3 Cl 0.0278(2) 0.37483(11) 0.49818(12) 0.0652(6) Uani 1 1 d . . .
N1 N 0.6586(5) 0.4582(2) 0.7665(3) 0.0298(10) Uani 1 1 d . . .
N3 N 0.3895(5) 0.2953(2) 0.7549(3) 0.0275(10) Uani 1 1 d . . .
N5 N 0.5609(6) 0.3818(2) 0.8822(3) 0.0344(11) Uani 1 1 d . . .
N6 N 0.4869(6) 0.3716(2) 0.6388(3) 0.0308(10) Uani 1 1 d . . .
O1 O 0.7102(4) 0.31939(17) 0.7673(2) 0.0300(8) Uani 1 1 d . . .
O2 O 0.3383(4) 0.43335(17) 0.7547(2) 0.0291(8) Uani 1 1 d . . .
O3 O 0.4579(8) 0.5729(3) 0.7968(4) 0.0732(17) Uani 1 1 d . . .
O4 O 0.3515(10) 0.6217(3) 0.6797(3) 0.089(2) Uani 1 1 d . . .
O5 O 0.2493(5) 0.4961(2) 0.6238(2) 0.0421(10) Uani 1 1 d . . .
O6 O 0.7869(6) 0.2502(3) 0.8932(3) 0.0620(15) Uani 1 1 d . . .
O7 O 0.2295(6) 0.4896(2) 0.8745(3) 0.0558(13) Uani 1 1 d . . .
O8 O 0.8291(6) 0.2586(2) 0.6521(3) 0.0563(13) Uani 1 1 d . . .
O9 O 0.2181(7) 0.6196(3) 0.7913(5) 0.084(2) Uani 1 1 d . . .
O10 O 0.4312(8) 0.6822(2) 0.7905(3) 0.0707(17) Uani 1 1 d . . .
O11 O -0.0546(10) 0.3757(4) 0.4194(5) 0.112(3) Uani 1 1 d . . .
O12 O 0.1800(8) 0.3881(5) 0.5028(6) 0.119(3) Uani 1 1 d . . .
O13 O -0.0318(17) 0.3419(6) 0.5485(8) 0.197(6) Uani 1 1 d . . .
O14 O -0.0250(14) 0.4420(6) 0.5177(7) 0.164(4) Uani 1 1 d . . .
O15 O 0.1135(16) 0.4083(6) -0.0140(8) 0.188(6) Uani 1 1 d . . .
O16 O -0.1052(12) 0.3523(7) -0.0057(10) 0.211(7) Uani 1 1 d . . .
O17 O 0.1034(18) 0.3288(9) 0.0587(15) 0.333(15) Uani 1 1 d . . .
O18 O -0.0303(19) 0.4157(9) 0.0775(9) 0.250(8) Uani 1 1 d . . .

loop_
_atom_site_aniso_label
_atom_site_aniso_U_11
_atom_site_aniso_U_22
_atom_site_aniso_U_33
_atom_site_aniso_U_23
_atom_site_aniso_U_13
_atom_site_aniso_U_12
Cr1 0.0272(5) 0.0139(4) 0.0197(4) 0.0015(3) 0.0080(3) -0.0001(3)
C1 0.045(4) 0.052(4) 0.030(3) -0.011(3) 0.004(3) -0.008(3)
C2 0.058(4) 0.053(4) 0.046(4) -0.020(3) 0.016(3) -0.024(3)
C3 0.036(3) 0.020(3) 0.043(3) 0.002(2) 0.016(2) -0.004(2)
C4 0.024(3) 0.041(3) 0.055(4) 0.003(3) 0.013(3) 0.000(2)
C5 0.070(5) 0.023(3) 0.090(6) 0.006(3) 0.035(4) -0.011(3)
C6 0.038(3) 0.040(3) 0.041(3) 0.020(3) 0.017(3) 0.009(3)
C7 0.043(3) 0.043(3) 0.024(3) 0.009(2) 0.010(2) 0.000(3)
C8 0.059(4) 0.081(5) 0.026(3) 0.011(3) 0.017(3) 0.000(4)
C9 0.045(3) 0.039(3) 0.025(3) -0.004(2) 0.003(2) 0.000(3)
C10 0.057(4) 0.043(4) 0.043(4) -0.010(3) 0.015(3) -0.015(3)
C11 0.032(3) 0.022(3) 0.042(3) 0.005(2) 0.016(2) -0.003(2)
C12 0.035(3) 0.039(3) 0.038(3) 0.019(3) 0.015(2) 0.007(2)
C13 0.047(4) 0.055(4) 0.023(3) 0.008(3) 0.004(3) -0.005(3)
C14 0.057(4) 0.086(5) 0.023(3) 0.004(3) 0.011(3) -0.006(4)
C15 0.059(4) 0.027(3) 0.081(5) 0.010(3) 0.029(4) -0.005(3)
C16 0.029(3) 0.038(3) 0.047(3) 0.004(3) 0.013(3) -0.001(2)
Cl1 0.0479(10) 0.0511(10) 0.0518(10) -0.0092(8) 0.0182(8) -0.0022(7)
Cl2 0.0550(10) 0.0282(7) 0.0391(8) -0.0014(6) 0.0134(6) -0.0029(6)
Cl3 0.0374(9) 0.1039(17) 0.0560(11) -0.0269(11) 0.0127(8) -0.0203(10)
N1 0.033(2) 0.024(2) 0.034(2) -0.0025(18) 0.0102(19) -0.0065(18)
N3 0.033(2) 0.023(2) 0.028(2) 0.0035(18) 0.0070(18) -0.0057(18)
N5 0.047(3) 0.034(3) 0.026(2) -0.0020(19) 0.017(2) -0.006(2)
N6 0.040(3) 0.032(3) 0.023(2) -0.0041(18) 0.0128(19) -0.004(2)
O1 0.034(2) 0.0244(19) 0.033(2) 0.0023(15) 0.0089(16) 0.0032(15)
O2 0.033(2) 0.0233(18) 0.0323(19) 0.0032(15) 0.0098(16) 0.0029(15)
O3 0.095(4) 0.044(3) 0.088(4) 0.006(3) 0.038(4) 0.025(3)
O4 0.153(7) 0.075(4) 0.037(3) -0.007(3) 0.012(3) -0.021(4)
O5 0.046(3) 0.041(2) 0.038(2) 0.0068(19) 0.0043(19) 0.004(2)
O6 0.058(3) 0.076(4) 0.052(3) 0.029(3) 0.010(2) 0.026(3)
O7 0.073(4) 0.049(3) 0.050(3) -0.006(2) 0.022(3) 0.005(2)
O8 0.065(3) 0.048(3) 0.062(3) -0.012(2) 0.027(3) 0.000(2)
O9 0.056(4) 0.094(5) 0.110(5) 0.015(4) 0.036(4) -0.001(3)
O10 0.113(5) 0.035(3) 0.071(4) -0.006(2) 0.037(3) -0.015(3)
O11 0.105(6) 0.150(8) 0.073(5) 0.006(4) -0.015(4) -0.029(5)
O12 0.050(4) 0.148(7) 0.151(8) 0.034(6) -0.007(4) -0.015(4)
O13 0.256(15) 0.160(10) 0.215(13) 0.092(10) 0.154(12) 0.032(10)
O14 0.148(9) 0.214(12) 0.130(8) -0.030(8) 0.020(7) 0.043(9)
O15 0.214(12) 0.167(10) 0.218(13) 0.103(10) 0.139(11) 0.034(9)
O16 0.082(7) 0.214(13) 0.312(19) -0.045(13) -0.044(9) -0.033(8)
O17 0.176(13) 0.273(19) 0.57(4) 0.30(2) 0.124(18) 0.113(13)
O18 0.235(15) 0.332(19) 0.214(14) -0.152(14) 0.132(12) 0.024(15)

loop_
_atom_type_symbol
_atom_type_description
_atom_type_scat_dispersion_real
_atom_type_scat_dispersion_imag
_atom_type_scat_source
C C 0.0033 0.0016 'International Tables Vol C Tables 4.2.6.8 and 6.1.1.4'
H H 0.0000 0.0000 'International Tables Vol C Tables 4.2.6.8 and 6.1.1.4'
N N 0.0061 0.0033 'International Tables Vol C Tables 4.2.6.8 and 6.1.1.4'
O O 0.0106 0.0060 'International Tables Vol C Tables 4.2.6.8 and 6.1.1.4'
Cl Cl 0.1484 0.1585 'International Tables Vol C Tables 4.2.6.8 and 6.1.1.4'
Cr Cr 0.3209 0.6236 'International Tables Vol C Tables 4.2.6.8 and 6.1.1.4'

loop_
_geom_angle_atom_site_label_1
_geom_angle_atom_site_label_2
_geom_angle_atom_site_label_3
_geom_angle
_geom_angle_site_symmetry_1
_geom_angle_site_symmetry_3
_geom_angle_publ_flag
O1 Cr1 O2 179.83(17) . . ?
O1 Cr1 N5 89.03(18) . . ?
O2 Cr1 N5 90.81(18) . . ?
O1 Cr1 N6 91.32(17) . . ?
O2 Cr1 N6 88.83(17) . . ?
N5 Cr1 N6 179.50(19) . . ?
O1 Cr1 N3 88.03(17) . . ?
O2 Cr1 N3 92.04(17) . . ?
N5 Cr1 N3 95.30(18) . . ?
N6 Cr1 N3 85.06(18) . . ?
O1 Cr1 N1 92.28(17) . . ?
O2 Cr1 N1 87.65(17) . . ?
N5 Cr1 N1 84.81(19) . . ?
N6 Cr1 N1 94.83(18) . . ?
N3 Cr1 N1 179.67(19) . . ?
N5 C1 C2 109.1(5) . . ?
N5 C1 H1A 109.9 . . ?
C2 C1 H1A 109.9 . . ?
N5 C1 H1B 109.9 . . ?
C2 C1 H1B 109.9 . . ?
H1A C1 H1B 108.3 . . ?
N1 C2 C1 111.4(5) . . ?
N1 C2 H2A 109.4 . . ?
C1 C2 H2A 109.4 . . ?
N1 C2 H2B 109.4 . . ?
C1 C2 H2B 109.4 . . ?
H2A C2 H2B 108.0 . . ?
N1 C3 C5 109.5(5) . . ?
N1 C3 C4 110.6(5) . . ?
C5 C3 C4 109.4(5) . . ?
N1 C3 C6 108.2(4) . . ?
C5 C3 C6 106.9(5) . . ?
C4 C3 C6 112.2(5) . . ?
C3 C4 H4A 109.5 . . ?
C3 C4 H4B 109.5 . . ?
H4A C4 H4B 109.5 . . ?
C3 C4 H4C 109.5 . . ?
H4A C4 H4C 109.5 . . ?
H4B C4 H4C 109.5 . . ?
C3 C5 H5A 109.5 . . ?
C3 C5 H5B 109.5 . . ?
H5A C5 H5B 109.5 . . ?
C3 C5 H5C 109.5 . . ?
H5A C5 H5C 109.5 . . ?
H5B C5 H5C 109.5 . . ?
C7 C6 C3 119.3(5) . . ?
C7 C6 H6A 107.5 . . ?
C3 C6 H6A 107.5 . . ?
C7 C6 H6B 107.5 . . ?
C3 C6 H6B 107.5 . . ?
H6A C6 H6B 107.0 . . ?
N6 C7 C8 112.3(5) . . ?
N6 C7 C6 110.3(5) . . ?
C8 C7 C6 111.2(5) . . ?
N6 C7 H7 107.6 . . ?
C8 C7 H7 107.6 . . ?
C6 C7 H7 107.6 . . ?
C7 C8 H8A 109.5 . . ?
C7 C8 H8B 109.5 . . ?
H8A C8 H8B 109.5 . . ?
C7 C8 H8C 109.5 . . ?
H8A C8 H8C 109.5 . . ?
H8B C8 H8C 109.5 . . ?
N6 C9 C10 109.9(5) . . ?
N6 C9 H9A 109.7 . . ?
C10 C9 H9A 109.7 . . ?
N6 C9 H9B 109.7 . . ?
C10 C9 H9B 109.7 . . ?
H9A C9 H9B 108.2 . . ?
N3 C10 C9 110.5(5) . . ?
N3 C10 H10A 109.6 . . ?
C9 C10 H10A 109.6 . . ?
N3 C10 H10B 109.6 . . ?
C9 C10 H10B 109.6 . . ?
H10A C10 H10B 108.1 . . ?
N3 C11 C16 111.6(4) . . ?
N3 C11 C15 108.5(5) . . ?
C16 C11 C15 109.3(5) . . ?
N3 C11 C12 107.8(4) . . ?
C16 C11 C12 112.2(5) . . ?
C15 C11 C12 107.3(5) . . ?
C13 C12 C11 120.0(5) . . ?
C13 C12 H12A 107.3 . . ?
C11 C12 H12A 107.3 . . ?
C13 C12 H12B 107.3 . . ?
C11 C12 H12B 107.3 . . ?
H12A C12 H12B 106.9 . . ?
N5 C13 C14 113.2(5) . . ?
N5 C13 C12 111.5(5) . . ?
C14 C13 C12 111.6(5) . . ?
N5 C13 H13 106.7 . . ?
C14 C13 H13 106.7 . . ?
C12 C13 H13 106.7 . . ?
C13 C14 H14A 109.5 . . ?
C13 C14 H14B 109.5 . . ?
H14A C14 H14B 109.5 . . ?
C13 C14 H14C 109.5 . . ?
H14A C14 H14C 109.5 . . ?
H14B C14 H14C 109.5 . . ?
C11 C15 H15A 109.5 . . ?
C11 C15 H15B 109.5 . . ?
H15A C15 H15B 109.5 . . ?
C11 C15 H15C 109.5 . . ?
H15A C15 H15C 109.5 . . ?
H15B C15 H15C 109.5 . . ?
C11 C16 H16A 109.5 . . ?
C11 C16 H16B 109.5 . . ?
H16A C16 H16B 109.5 . . ?
C11 C16 H16C 109.5 . . ?
H16A C16 H16C 109.5 . . ?
H16B C16 H16C 109.5 . . ?
O17 Cl1 O18 120.1(15) . . ?
O17 Cl1 O16 104.8(12) . . ?
O18 Cl1 O16 97.2(10) . . ?
O17 Cl1 O15 108.0(9) . . ?
O18 Cl1 O15 109.5(11) . . ?
O16 Cl1 O15 117.4(10) . . ?
O10 Cl2 O4 108.5(4) . . ?
O10 Cl2 O3 109.5(4) . . ?
O4 Cl2 O3 108.4(4) . . ?
O10 Cl2 O9 107.9(4) . . ?
O4 Cl2 O9 114.1(5) . . ?
O3 Cl2 O9 108.4(4) . . ?
O13 Cl3 O12 125.4(9) . . ?
O13 Cl3 O11 116.2(9) . . ?
O12 Cl3 O11 113.6(6) . . ?
O13 Cl3 O14 100.5(7) . . ?
O12 Cl3 O14 97.3(7) . . ?
O11 Cl3 O14 93.8(6) . . ?
C2 N1 C3 118.1(5) . . ?
C2 N1 Cr1 106.3(4) . . ?
C3 N1 Cr1 123.0(3) . . ?
C10 N3 C11 117.7(5) . . ?
C10 N3 Cr1 106.9(4) . . ?
C11 N3 Cr1 122.6(3) . . ?
C13 N5 C1 117.4(5) . . ?
C13 N5 Cr1 120.3(4) . . ?
C1 N5 Cr1 107.9(3) . . ?
C7 N6 C9 117.2(4) . . ?
C7 N6 Cr1 118.8(4) . . ?
C9 N6 Cr1 106.7(3) . . ?

loop_
_geom_bond_atom_site_label_1
_geom_bond_atom_site_label_2
_geom_bond_distance
_geom_bond_site_symmetry_2
_geom_bond_publ_flag
Cr1 O1 2.008(4) . ?
Cr1 O2 2.009(4) . ?
Cr1 N5 2.042(5) . ?
Cr1 N6 2.052(4) . ?
Cr1 N3 2.061(4) . ?
Cr1 N1 2.075(4) . ?
C1 N5 1.465(8) . ?
C1 C2 1.501(9) . ?
C1 H1A 0.9700 . ?
C1 H1B 0.9700 . ?
C2 N1 1.446(8) . ?
C2 H2A 0.9700 . ?
C2 H2B 0.9700 . ?
C3 N1 1.503(7) . ?
C3 C5 1.522(8) . ?
C3 C4 1.528(8) . ?
C3 C6 1.549(9) . ?
C4 H4A 0.9600 . ?
C4 H4B 0.9600 . ?
C4 H4C 0.9600 . ?
C5 H5A 0.9600 . ?
C5 H5B 0.9600 . ?
C5 H5C 0.9600 . ?
C6 C7 1.535(9) . ?
C6 H6A 0.9700 . ?
C6 H6B 0.9700 . ?
C7 N6 1.454(7) . ?
C7 C8 1.518(8) . ?
C7 H7 0.9800 . ?
C8 H8A 0.9600 . ?
C8 H8B 0.9600 . ?
C8 H8C 0.9600 . ?
C9 N6 1.466(7) . ?
C9 C10 1.502(9) . ?
C9 H9A 0.9700 . ?
C9 H9B 0.9700 . ?
C10 N3 1.444(8) . ?
C10 H10A 0.9700 . ?
C10 H10B 0.9700 . ?
C11 N3 1.511(7) . ?
C11 C16 1.516(8) . ?
C11 C15 1.532(8) . ?
C11 C12 1.546(8) . ?
C12 C13 1.520(9) . ?
C12 H12A 0.9700 . ?
C12 H12B 0.9700 . ?
C13 N5 1.450(8) . ?
C13 C14 1.516(8) . ?
C13 H13 0.9800 . ?
C14 H14A 0.9600 . ?
C14 H14B 0.9600 . ?
C14 H14C 0.9600 . ?
C15 H15A 0.9600 . ?
C15 H15B 0.9600 . ?
C15 H15C 0.9600 . ?
C16 H16A 0.9600 . ?
C16 H16B 0.9600 . ?
C16 H16C 0.9600 . ?
Cl1 O17 1.245(11) . ?
Cl1 O18 1.311(10) . ?
Cl1 O16 1.323(10) . ?
Cl1 O15 1.334(9) . ?
Cl2 O10 1.400(5) . ?
Cl2 O4 1.417(6) . ?
Cl2 O3 1.420(6) . ?
Cl2 O9 1.423(6) . ?
Cl3 O13 1.274(9) . ?
Cl3 O12 1.352(7) . ?
Cl3 O11 1.416(7) . ?
Cl3 O14 1.535(12) . ?
